data_7122815
loop_
_publ_author_name
'Dao, Nathan'
'Sader, Jonathan K.'
'Oliver, Allen Grayson'
'Wulff, Jeremy E.'

_publ_section_title
;
 Prying Open a Thiele Cage: Discovery of an Unprecedented Extended Pinacol
 Rearrangement
;
_journal_name_full 'Chemical Communications'
_journal_paper_doi 10.1039/C8CC08862D
_journal_year 2019
_chemical_formula_moiety 'C36 H32 O2'
_chemical_formula_sum 'C36 H32 O2'
_chemical_formula_weight 496.61
_space_group_crystal_system monoclinic
_space_group_IT_number 14
_space_group_name_Hall '-P 2yn'
_space_group_name_H-M_alt 'P 1 21/n 1'
_symmetry_space_group_name_Hall '-P 2yn'
_symmetry_space_group_name_H-M 'P 1 21/n 1'
_atom_sites_solution_hydrogens mixed
_atom_sites_solution_primary dual
_atom_sites_solution_secondary difmap
_audit_creation_method SHELXL-2018/3
_audit_update_record
;
2018-10-05 deposited with the CCDC.
2019-01-10 downloaded from the CCDC.
;
_cell_angle_alpha 90
_cell_angle_beta 97.7032(16)
_cell_angle_gamma 90
_cell_formula_units_Z 4
_cell_length_a 13.7581(14)
_cell_length_b 9.9466(10)
_cell_length_c 18.8561(19)
_cell_measurement_reflns_used 9891
_cell_measurement_temperature 120(2)
_cell_measurement_theta_max 30.47
_cell_measurement_theta_min 2.32
_cell_volume 2557.1(4)
_computing_cell_refinement 'Bruker SAINT (Bruker, 2015)'
_computing_data_collection 'Bruker APEX-3 (Bruker, 2015)'
_computing_data_reduction 'Bruker SAINT (Bruker, 2015)'
_computing_molecular_graphics 'Bruker XP (Bruker, 2015)'
_computing_publication_material 'CIFTAB (Sheldrick, 2008)'
_computing_structure_refinement 'SHELXL-2018/3 (Sheldrick, 2015)'
_computing_structure_solution 'SHELXT-2014/5 (Sheldrick, 2015)'
_diffrn_ambient_temperature 120(2)
_diffrn_detector_area_resol_mean 8.33
_diffrn_measured_fraction_theta_full 1.000
_diffrn_measured_fraction_theta_max 0.994
_diffrn_measurement_device_type 'Bruker APEX-II'
_diffrn_measurement_method 'combination of \w and \f-scans '
_diffrn_radiation_type MoK\a
_diffrn_radiation_wavelength 0.71073
_diffrn_reflns_av_R_equivalents 0.0299
_diffrn_reflns_av_unetI/netI 0.0192
_diffrn_reflns_Laue_measured_fraction_full 1.000
_diffrn_reflns_Laue_measured_fraction_max 0.994
_diffrn_reflns_limit_h_max 19
_diffrn_reflns_limit_h_min -19
_diffrn_reflns_limit_k_max 14
_diffrn_reflns_limit_k_min -14
_diffrn_reflns_limit_l_max 26
_diffrn_reflns_limit_l_min -26
_diffrn_reflns_number 54865
_diffrn_reflns_point_group_measured_fraction_full 1.000
_diffrn_reflns_point_group_measured_fraction_max 0.994
_diffrn_reflns_theta_full 25.242
_diffrn_reflns_theta_max 30.560
_diffrn_reflns_theta_min 1.727
_diffrn_source 'fine-focus sealed tube'
_exptl_absorpt_coefficient_mu 0.078
_exptl_absorpt_correction_T_max 1.0000
_exptl_absorpt_correction_T_min 0.9666
_exptl_absorpt_correction_type numerical
_exptl_absorpt_process_details 'SADABS (Krauset et al., 2015)'
_exptl_crystal_colour colorless
_exptl_crystal_density_diffrn 1.290
_exptl_crystal_description block
_exptl_crystal_F_000 1056
_exptl_crystal_size_max 0.390
_exptl_crystal_size_mid 0.192
_exptl_crystal_size_min 0.122
_refine_diff_density_max 0.386
_refine_diff_density_min -0.219
_refine_diff_density_rms 0.046
_refine_ls_extinction_method none
_refine_ls_goodness_of_fit_ref 1.022
_refine_ls_hydrogen_treatment mixed
_refine_ls_matrix_type full
_refine_ls_number_parameters 359
_refine_ls_number_reflns 7798
_refine_ls_number_restraints 0
_refine_ls_restrained_S_all 1.022
_refine_ls_R_factor_all 0.0521
_refine_ls_R_factor_gt 0.0403
_refine_ls_shift/su_max 0.001
_refine_ls_shift/su_mean 0.000
_refine_ls_structure_factor_coef Fsqd
_refine_ls_weighting_details 'w=1/[\s^2^(Fo^2^)+(0.0592P)^2^+0.7322P] where P=(Fo^2^+2Fc^2^)/3'
_refine_ls_weighting_scheme calc
_refine_ls_wR_factor_gt 0.1040
_refine_ls_wR_factor_ref 0.1113
_reflns_Friedel_coverage 0.000
_reflns_number_gt 6432
_reflns_number_total 7798
_reflns_threshold_expression 'I > 2\s(I)'
_cod_data_source_file c8cc08862d2.cif
_cod_data_source_block uvic1813
_cod_database_code 7122815
_shelx_shelxl_version_number 2018/3
_shelx_space_group_comment
;
The symmetry employed for this shelxl refinement is uniquely defined
by the following loop, which should always be used as a source of
symmetry information in preference to the above space-group names.
They are only intended as comments.
;
_shelx_estimated_absorpt_t_min 0.970
_shelx_estimated_absorpt_t_max 0.991
_diffrn_source_monochromator 'Bruker TRIUMPH curved-graphite'

loop_
_space_group_symop_operation_xyz
'x, y, z'
'-x+1/2, y+1/2, -z+1/2'
'-x, -y, -z'
'x-1/2, -y-1/2, z-1/2'

loop_
_atom_site_label
_atom_site_type_symbol
_atom_site_fract_x
_atom_site_fract_y
_atom_site_fract_z
_atom_site_U_iso_or_equiv
_atom_site_adp_type
_atom_site_occupancy
_atom_site_site_symmetry_order
_atom_site_calc_flag
_atom_site_refinement_flags_posn
_atom_site_refinement_flags_adp
_atom_site_refinement_flags_occupancy
_atom_site_disorder_assembly
_atom_site_disorder_group
O1 O 0.61959(5) 0.53409(7) 0.53970(5) 0.02105(15) Uani 1 1 d . . . . .
H1OA H 0.590(3) 0.502(4) 0.570(2) 0.045(9) Uiso 0.5 1 d . . P A 1
H1OB H 0.585(3) 0.526(4) 0.497(2) 0.050(10) Uiso 0.5 1 d . . P B 2
O2 O 0.54596(6) 0.53095(7) 0.40298(5) 0.02172(16) Uani 1 1 d . . . . .
H2OA H 0.562(2) 0.534(3) 0.443(2) 0.028(8) Uiso 0.5 1 d . . P C 1
H2OB H 0.489(3) 0.499(3) 0.3988(17) 0.033(8) Uiso 0.5 1 d . . P D 2
C1 C 0.87245(7) 0.55990(10) 0.47601(5) 0.01756(18) Uani 1 1 d . . . . .
H1 H 0.908382 0.481557 0.500261 0.021 Uiso 1 1 calc R U . . .
C2 C 0.75788(7) 0.55762(9) 0.47537(5) 0.01465(16) Uani 1 1 d . . . . .
C3 C 0.73222(7) 0.71004(9) 0.46013(5) 0.01850(18) Uani 1 1 d . . . . .
H3 H 0.680164 0.756454 0.483265 0.022 Uiso 1 1 calc R U . . .
C4 C 0.71785(7) 0.67815(9) 0.37970(5) 0.01810(18) Uani 1 1 d . . . . .
H4 H 0.666050 0.724500 0.346149 0.022 Uiso 1 1 calc R U . . .
C5 C 0.71570(6) 0.52286(9) 0.39066(5) 0.01430(16) Uani 1 1 d . . . . .
C6 C 0.80584(7) 0.47045(9) 0.35947(5) 0.01589(17) Uani 1 1 d . . . . .
H6A H 0.822951 0.377207 0.374715 0.019 Uiso 1 1 calc R U . . .
H6B H 0.797992 0.476693 0.306613 0.019 Uiso 1 1 calc R U . . .
C7 C 0.87886(7) 0.57262(10) 0.39518(5) 0.01877(18) Uani 1 1 d . . . . .
H7 H 0.946576 0.565149 0.381814 0.023 Uiso 1 1 calc R U . . .
C8 C 0.82911(8) 0.71155(10) 0.37972(6) 0.02082(19) Uani 1 1 d . . . . .
H8 H 0.848561 0.767059 0.339702 0.025 Uiso 1 1 calc R U . . .
C9 C 0.83268(8) 0.77759(10) 0.45542(6) 0.0229(2) Uani 1 1 d . . . . .
H9 H 0.835908 0.877916 0.458253 0.027 Uiso 1 1 calc R U . . .
C10 C 0.90778(8) 0.69865(10) 0.50470(6) 0.0231(2) Uani 1 1 d . . . . .
H10A H 0.900653 0.710934 0.555848 0.028 Uiso 1 1 calc R U . . .
H10B H 0.975962 0.718424 0.496633 0.028 Uiso 1 1 calc R U . . .
C11 C 0.72071(7) 0.49600(9) 0.54291(5) 0.01493(17) Uani 1 1 d . . . . .
C12 C 0.61478(6) 0.45904(9) 0.36573(5) 0.01490(17) Uani 1 1 d . . . . .
C13 C 0.77620(7) 0.56158(10) 0.61003(5) 0.01814(18) Uani 1 1 d . . . . .
C14 C 0.86140(8) 0.50442(11) 0.64554(6) 0.0222(2) Uani 1 1 d . . . . .
H14 H 0.881543 0.418136 0.631564 0.027 Uiso 1 1 calc R U . . .
C15 C 0.91756(8) 0.57227(13) 0.70139(6) 0.0283(2) Uani 1 1 d . . . . .
H15 H 0.976158 0.532815 0.724724 0.034 Uiso 1 1 calc R U . . .
C16 C 0.88787(9) 0.69743(13) 0.72288(6) 0.0312(3) Uani 1 1 d . . . . .
H16 H 0.927391 0.745481 0.759600 0.037 Uiso 1 1 calc R U . . .
C17 C 0.80057(9) 0.75187(12) 0.69067(6) 0.0292(2) Uani 1 1 d . . . . .
H17 H 0.778633 0.835611 0.706839 0.035 Uiso 1 1 calc R U . . .
C18 C 0.74461(8) 0.68469(10) 0.63464(6) 0.0225(2) Uani 1 1 d . . . . .
H18 H 0.684535 0.722688 0.612955 0.027 Uiso 1 1 calc R U . . .
C19 C 0.72803(7) 0.34290(9) 0.54961(5) 0.01564(17) Uani 1 1 d . . . . .
C20 C 0.78426(7) 0.26424(10) 0.51005(5) 0.01864(18) Uani 1 1 d . . . . .
H20 H 0.821394 0.305935 0.477168 0.022 Uiso 1 1 calc R U . . .
C21 C 0.78710(8) 0.12535(10) 0.51779(6) 0.0230(2) Uani 1 1 d . . . . .
H21 H 0.826058 0.073189 0.490174 0.028 Uiso 1 1 calc R U . . .
C22 C 0.73380(8) 0.06245(10) 0.56527(6) 0.0241(2) Uani 1 1 d . . . . .
H22 H 0.734815 -0.032687 0.569732 0.029 Uiso 1 1 calc R U . . .
C23 C 0.67882(8) 0.13977(10) 0.60632(6) 0.0237(2) Uani 1 1 d . . . . .
H23 H 0.642578 0.097595 0.639612 0.028 Uiso 1 1 calc R U . . .
C24 C 0.67649(7) 0.27869(10) 0.59898(6) 0.02031(19) Uani 1 1 d . . . . .
H24 H 0.639357 0.330838 0.627914 0.024 Uiso 1 1 calc R U . . .
C25 C 0.60906(6) 0.30685(9) 0.37873(5) 0.01472(17) Uani 1 1 d . . . . .
C26 C 0.65640(7) 0.21719(10) 0.33767(5) 0.01760(18) Uani 1 1 d . . . . .
H26 H 0.697338 0.251032 0.305021 0.021 Uiso 1 1 calc R U . . .
C27 C 0.64435(8) 0.07919(10) 0.34401(5) 0.02054(19) Uani 1 1 d . . . . .
H27 H 0.678757 0.019494 0.316907 0.025 Uiso 1 1 calc R U . . .
C28 C 0.58227(8) 0.02806(10) 0.38975(6) 0.0218(2) Uani 1 1 d . . . . .
H28 H 0.572610 -0.066156 0.393215 0.026 Uiso 1 1 calc R U . . .
C29 C 0.53472(7) 0.11626(10) 0.43017(6) 0.0211(2) Uani 1 1 d . . . . .
H29 H 0.491731 0.082287 0.461337 0.025 Uiso 1 1 calc R U . . .
C30 C 0.54919(7) 0.25410(10) 0.42566(5) 0.01773(18) Uani 1 1 d . . . . .
H30 H 0.517735 0.313073 0.455037 0.021 Uiso 1 1 calc R U . . .
C31 C 0.57733(7) 0.48020(10) 0.28530(5) 0.01757(18) Uani 1 1 d . . . . .
C32 C 0.48742(8) 0.42018(11) 0.25951(6) 0.0250(2) Uani 1 1 d . . . . .
H32 H 0.453705 0.369923 0.291440 0.030 Uiso 1 1 calc R U . . .
C33 C 0.44651(8) 0.43229(12) 0.18864(7) 0.0301(2) Uani 1 1 d . . . . .
H33 H 0.385519 0.390340 0.172499 0.036 Uiso 1 1 calc R U . . .
C34 C 0.49450(9) 0.50579(12) 0.14094(6) 0.0279(2) Uani 1 1 d . . . . .
H34 H 0.466837 0.514034 0.092204 0.033 Uiso 1 1 calc R U . . .
C35 C 0.58285(8) 0.56651(11) 0.16548(6) 0.0237(2) Uani 1 1 d . . . . .
H35 H 0.615867 0.617461 0.133410 0.028 Uiso 1 1 calc R U . . .
C36 C 0.62413(7) 0.55382(10) 0.23684(5) 0.01995(19) Uani 1 1 d . . . . .
H36 H 0.685128 0.596022 0.252697 0.024 Uiso 1 1 calc R U . . .

loop_
_atom_site_aniso_label
_atom_site_aniso_U_11
_atom_site_aniso_U_22
_atom_site_aniso_U_33
_atom_site_aniso_U_23
_atom_site_aniso_U_13
_atom_site_aniso_U_12
O1 0.0137(3) 0.0193(3) 0.0324(4) 0.0012(3) 0.0112(3) 0.0031(3)
O2 0.0184(4) 0.0181(3) 0.0316(5) 0.0021(3) 0.0143(3) 0.0042(3)
C1 0.0136(4) 0.0182(4) 0.0220(4) -0.0040(3) 0.0066(3) -0.0023(3)
C2 0.0149(4) 0.0118(4) 0.0186(4) -0.0013(3) 0.0073(3) 0.0001(3)
C3 0.0222(4) 0.0121(4) 0.0232(5) -0.0010(3) 0.0102(4) 0.0003(3)
C4 0.0215(4) 0.0127(4) 0.0219(5) 0.0017(3) 0.0094(4) 0.0000(3)
C5 0.0138(4) 0.0127(4) 0.0176(4) 0.0005(3) 0.0061(3) -0.0001(3)
C6 0.0141(4) 0.0158(4) 0.0192(4) -0.0020(3) 0.0072(3) -0.0010(3)
C7 0.0155(4) 0.0191(4) 0.0237(5) -0.0038(4) 0.0096(3) -0.0042(3)
C8 0.0244(5) 0.0161(4) 0.0244(5) -0.0012(3) 0.0121(4) -0.0059(3)
C9 0.0288(5) 0.0142(4) 0.0281(5) -0.0043(4) 0.0125(4) -0.0066(4)
C10 0.0223(5) 0.0218(5) 0.0268(5) -0.0071(4) 0.0090(4) -0.0092(4)
C11 0.0130(4) 0.0136(4) 0.0195(4) -0.0004(3) 0.0067(3) 0.0017(3)
C12 0.0131(4) 0.0139(4) 0.0189(4) 0.0016(3) 0.0063(3) 0.0015(3)
C13 0.0198(4) 0.0175(4) 0.0188(4) -0.0022(3) 0.0086(3) -0.0021(3)
C14 0.0206(5) 0.0252(5) 0.0216(5) -0.0044(4) 0.0060(4) -0.0006(4)
C15 0.0251(5) 0.0379(6) 0.0221(5) -0.0060(4) 0.0038(4) -0.0032(4)
C16 0.0369(6) 0.0362(6) 0.0217(5) -0.0102(4) 0.0079(4) -0.0108(5)
C17 0.0420(6) 0.0231(5) 0.0249(5) -0.0080(4) 0.0134(5) -0.0040(5)
C18 0.0286(5) 0.0183(4) 0.0227(5) -0.0025(4) 0.0108(4) 0.0000(4)
C19 0.0151(4) 0.0143(4) 0.0175(4) 0.0003(3) 0.0020(3) 0.0000(3)
C20 0.0218(4) 0.0157(4) 0.0188(4) 0.0003(3) 0.0041(3) 0.0024(3)
C21 0.0318(5) 0.0160(4) 0.0206(5) -0.0014(4) 0.0012(4) 0.0061(4)
C22 0.0337(6) 0.0146(4) 0.0219(5) 0.0017(4) -0.0038(4) -0.0005(4)
C23 0.0282(5) 0.0195(5) 0.0229(5) 0.0050(4) 0.0018(4) -0.0040(4)
C24 0.0213(4) 0.0187(4) 0.0217(5) 0.0018(4) 0.0057(4) -0.0006(3)
C25 0.0126(4) 0.0149(4) 0.0166(4) 0.0014(3) 0.0019(3) -0.0001(3)
C26 0.0182(4) 0.0175(4) 0.0178(4) -0.0009(3) 0.0048(3) -0.0016(3)
C27 0.0236(5) 0.0171(4) 0.0210(5) -0.0036(3) 0.0034(4) -0.0003(4)
C28 0.0239(5) 0.0155(4) 0.0255(5) 0.0025(4) 0.0013(4) -0.0016(3)
C29 0.0197(4) 0.0195(4) 0.0249(5) 0.0071(4) 0.0057(4) -0.0006(3)
C30 0.0155(4) 0.0177(4) 0.0208(4) 0.0033(3) 0.0054(3) 0.0018(3)
C31 0.0153(4) 0.0172(4) 0.0206(4) 0.0034(3) 0.0036(3) 0.0022(3)
C32 0.0180(4) 0.0277(5) 0.0285(5) 0.0088(4) 0.0005(4) -0.0021(4)
C33 0.0220(5) 0.0339(6) 0.0319(6) 0.0086(5) -0.0054(4) -0.0030(4)
C34 0.0285(5) 0.0298(5) 0.0237(5) 0.0061(4) -0.0023(4) 0.0026(4)
C35 0.0272(5) 0.0224(5) 0.0221(5) 0.0046(4) 0.0055(4) 0.0021(4)
C36 0.0197(4) 0.0191(4) 0.0218(5) 0.0019(4) 0.0055(4) 0.0002(3)

loop_
_atom_type_symbol
_atom_type_description
_atom_type_scat_dispersion_real
_atom_type_scat_dispersion_imag
_atom_type_scat_source
C C 0.0033 0.0016 'International Tables Vol C Tables 4.2.6.8 and 6.1.1.4'
H H 0.0000 0.0000 'International Tables Vol C Tables 4.2.6.8 and 6.1.1.4'
O O 0.0106 0.0060 'International Tables Vol C Tables 4.2.6.8 and 6.1.1.4'

loop_
_geom_angle_atom_site_label_1
_geom_angle_atom_site_label_2
_geom_angle_atom_site_label_3
_geom_angle
C11 O1 H1OA 116(2)
C11 O1 H1OB 115(2)
C12 O2 H2OA 112(2)
C12 O2 H2OB 116(2)
C10 C1 C7 102.51(8)
C10 C1 C2 106.53(7)
C7 C1 C2 100.55(7)
C10 C1 H1 115.2
C7 C1 H1 115.2
C2 C1 H1 115.2
C11 C2 C3 115.94(7)
C11 C2 C1 115.89(8)
C3 C2 C1 100.79(7)
C11 C2 C5 126.35(7)
C3 C2 C5 89.08(7)
C1 C2 C5 103.34(7)
C4 C3 C9 91.75(7)
C4 C3 C2 88.70(7)
C9 C3 C2 104.36(8)
C4 C3 H3 121.4
C9 C3 H3 121.4
C2 C3 H3 121.4
C3 C4 C5 94.35(7)
C3 C4 C8 87.69(8)
C5 C4 C8 104.25(7)
C3 C4 H4 121.1
C5 C4 H4 121.1
C8 C4 H4 121.1
C6 C5 C12 118.99(8)
C6 C5 C4 104.78(7)
C12 C5 C4 113.57(8)
C6 C5 C2 104.08(7)
C12 C5 C2 124.28(7)
C4 C5 C2 84.89(6)
C7 C6 C5 97.08(7)
C7 C6 H6A 112.3
C5 C6 H6A 112.3
C7 C6 H6B 112.3
C5 C6 H6B 112.3
H6A C6 H6B 109.9
C6 C7 C1 105.10(7)
C6 C7 C8 105.26(8)
C1 C7 C8 100.15(7)
C6 C7 H7 114.9
C1 C7 H7 114.9
C8 C7 H7 114.9
C7 C8 C9 104.07(8)
C7 C8 C4 102.56(7)
C9 C8 C4 90.02(7)
C7 C8 H8 118.5
C9 C8 H8 118.5
C4 C8 H8 118.5
C10 C9 C3 106.29(8)
C10 C9 C8 106.11(8)
C3 C9 C8 87.20(7)
C10 C9 H9 117.6
C3 C9 H9 117.6
C8 C9 H9 117.6
C9 C10 C1 95.29(8)
C9 C10 H10A 112.7
C1 C10 H10A 112.7
C9 C10 H10B 112.7
C1 C10 H10B 112.7
H10A C10 H10B 110.2
O1 C11 C19 108.59(7)
O1 C11 C13 107.16(7)
C19 C11 C13 109.59(8)
O1 C11 C2 106.48(8)
C19 C11 C2 115.67(7)
C13 C11 C2 108.98(7)
O2 C12 C25 111.09(7)
O2 C12 C5 105.69(8)
C25 C12 C5 114.84(7)
O2 C12 C31 104.80(8)
C25 C12 C31 105.81(7)
C5 C12 C31 114.22(7)
C14 C13 C18 118.51(9)
C14 C13 C11 121.17(8)
C18 C13 C11 120.24(9)
C13 C14 C15 120.78(10)
C13 C14 H14 119.6
C15 C14 H14 119.6
C16 C15 C14 119.99(11)
C16 C15 H15 120.0
C14 C15 H15 120.0
C17 C16 C15 119.72(11)
C17 C16 H16 120.1
C15 C16 H16 120.1
C16 C17 C18 120.35(10)
C16 C17 H17 119.8
C18 C17 H17 119.8
C17 C18 C13 120.47(10)
C17 C18 H18 119.8
C13 C18 H18 119.8
C20 C19 C24 118.03(9)
C20 C19 C11 123.54(8)
C24 C19 C11 118.42(8)
C19 C20 C21 120.97(9)
C19 C20 H20 119.5
C21 C20 H20 119.5
C22 C21 C20 120.58(10)
C22 C21 H21 119.7
C20 C21 H21 119.7
C21 C22 C23 119.20(9)
C21 C22 H22 120.4
C23 C22 H22 120.4
C22 C23 C24 120.24(10)
C22 C23 H23 119.9
C24 C23 H23 119.9
C23 C24 C19 120.93(9)
C23 C24 H24 119.5
C19 C24 H24 119.5
C30 C25 C26 118.14(9)
C30 C25 C12 121.37(8)
C26 C25 C12 120.15(8)
C27 C26 C25 120.84(9)
C27 C26 H26 119.6
C25 C26 H26 119.6
C28 C27 C26 120.35(9)
C28 C27 H27 119.8
C26 C27 H27 119.8
C29 C28 C27 119.06(9)
C29 C28 H28 120.5
C27 C28 H28 120.5
C28 C29 C30 120.66(9)
C28 C29 H29 119.7
C30 C29 H29 119.7
C29 C30 C25 120.89(9)
C29 C30 H30 119.6
C25 C30 H30 119.6
C36 C31 C32 117.42(9)
C36 C31 C12 126.21(9)
C32 C31 C12 116.38(8)
C33 C32 C31 121.60(10)
C33 C32 H32 119.2
C31 C32 H32 119.2
C32 C33 C34 120.18(10)
C32 C33 H33 119.9
C34 C33 H33 119.9
C35 C34 C33 119.06(10)
C35 C34 H34 120.5
C33 C34 H34 120.5
C34 C35 C36 120.68(10)
C34 C35 H35 119.7
C36 C35 H35 119.7
C31 C36 C35 121.05(10)
C31 C36 H36 119.5
C35 C36 H36 119.5

loop_
_geom_bond_atom_site_label_1
_geom_bond_atom_site_label_2
_geom_bond_distance
O1 C11 1.4353(11)
O1 H1OA 0.80(4)
O1 H1OB 0.88(4)
O2 C12 1.4422(11)
O2 H2OA 0.75(4)
O2 H2OB 0.84(4)
C1 C10 1.5372(13)
C1 C7 1.5437(14)
C1 C2 1.5750(13)
C1 H1 1.0000
C2 C11 1.5600(13)
C2 C3 1.5743(13)
C2 C5 1.6610(13)
C3 C4 1.5360(14)
C3 C9 1.5500(14)
C3 H3 1.0000
C4 C5 1.5592(12)
C4 C8 1.5663(14)
C4 H4 1.0000
C5 C6 1.5334(12)
C5 C12 1.5417(13)
C6 C7 1.5211(13)
C6 H6A 0.9900
C6 H6B 0.9900
C7 C8 1.5523(14)
C7 H7 1.0000
C8 C9 1.5660(14)
C8 H8 1.0000
C9 C10 1.5133(16)
C9 H9 1.0000
C10 H10A 0.9900
C10 H10B 0.9900
C11 C19 1.5302(13)
C11 C13 1.5333(14)
C12 C25 1.5372(13)
C12 C31 1.5494(14)
C13 C14 1.3910(15)
C13 C18 1.3992(13)
C14 C15 1.3940(15)
C14 H14 0.9500
C15 C16 1.3876(17)
C15 H15 0.9500
C16 C17 1.3817(19)
C16 H16 0.9500
C17 C18 1.3919(16)
C17 H17 0.9500
C18 H18 0.9500
C19 C20 1.3862(13)
C19 C24 1.3979(13)
C20 C21 1.3892(13)
C20 H20 0.9500
C21 C22 1.3808(16)
C21 H21 0.9500
C22 C23 1.3856(16)
C22 H22 0.9500
C23 C24 1.3887(14)
C23 H23 0.9500
C24 H24 0.9500
C25 C30 1.3900(12)
C25 C26 1.3979(13)
C26 C27 1.3897(13)
C26 H26 0.9500
C27 C28 1.3892(14)
C27 H27 0.9500
C28 C29 1.3828(15)
C28 H28 0.9500
C29 C30 1.3897(14)
C29 H29 0.9500
C30 H30 0.9500
C31 C36 1.3940(13)
C31 C32 1.4005(14)
C32 C33 1.3839(16)
C32 H32 0.9500
C33 C34 1.3923(17)
C33 H33 0.9500
C34 C35 1.3803(16)
C34 H34 0.9500
C35 C36 1.3945(15)
C35 H35 0.9500
C36 H36 0.9500

loop_
_geom_hbond_atom_site_label_D
_geom_hbond_atom_site_label_H
_geom_hbond_atom_site_label_A
_geom_hbond_distance_DH
_geom_hbond_distance_HA
_geom_hbond_distance_DA
_geom_hbond_angle_DHA
_geom_hbond_site_symmetry_A
_geom_hbond_publ_flag
O1 H1OA^a O2 0.80(4) 2.04(4) 2.7266(10) 144(3) 3_666 yes
O1 H1OB^b O2 0.88(4) 1.78(4) 2.6406(13) 163(4) . yes
O2 H2OA^a O1 0.75(4) 1.89(4) 2.6406(13) 172(3) . yes
O2 H2OB^b O1 0.84(4) 2.04(3) 2.7266(10) 139(3) 3_666 yes

loop_
_geom_torsion_atom_site_label_1
_geom_torsion_atom_site_label_2
_geom_torsion_atom_site_label_3
_geom_torsion_atom_site_label_4
_geom_torsion
C10 C1 C2 C11 -94.26(9)
C7 C1 C2 C11 159.17(7)
C10 C1 C2 C3 31.72(9)
C7 C1 C2 C3 -74.85(8)
C10 C1 C2 C5 123.35(8)
C7 C1 C2 C5 16.78(8)
C11 C2 C3 C4 -143.42(8)
C1 C2 C3 C4 90.64(7)
C5 C2 C3 C4 -12.77(7)
C11 C2 C3 C9 125.11(8)
C1 C2 C3 C9 -0.84(9)
C5 C2 C3 C9 -104.24(7)
C9 C3 C4 C5 117.98(7)
C2 C3 C4 C5 13.65(7)
C9 C3 C4 C8 13.87(7)
C2 C3 C4 C8 -90.46(7)
C3 C4 C5 C6 -116.22(8)
C8 C4 C5 C6 -27.50(10)
C3 C4 C5 C12 112.32(8)
C8 C4 C5 C12 -158.96(8)
C3 C4 C5 C2 -12.98(7)
C8 C4 C5 C2 75.74(7)
C11 C2 C5 C6 -121.29(9)
C3 C2 C5 C6 116.61(7)
C1 C2 C5 C6 15.73(8)
C11 C2 C5 C12 19.58(13)
C3 C2 C5 C12 -102.52(9)
C1 C2 C5 C12 156.60(8)
C11 C2 C5 C4 134.72(9)
C3 C2 C5 C4 12.62(6)
C1 C2 C5 C4 -88.26(7)
C12 C5 C6 C7 174.97(8)
C4 C5 C6 C7 46.72(9)
C2 C5 C6 C7 -41.62(8)
C5 C6 C7 C1 55.76(9)
C5 C6 C7 C8 -49.48(8)
C10 C1 C7 C6 -155.54(8)
C2 C1 C7 C6 -45.80(9)
C10 C1 C7 C8 -46.56(9)
C2 C1 C7 C8 63.18(8)
C6 C7 C8 C9 126.59(8)
C1 C7 C8 C9 17.73(9)
C6 C7 C8 C4 33.36(9)
C1 C7 C8 C4 -75.49(8)
C3 C4 C8 C7 90.71(8)
C5 C4 C8 C7 -3.20(9)
C3 C4 C8 C9 -13.72(7)
C5 C4 C8 C9 -107.62(8)
C4 C3 C9 C10 -119.85(8)
C2 C3 C9 C10 -30.74(10)
C4 C3 C9 C8 -13.87(7)
C2 C3 C9 C8 75.23(8)
C7 C8 C9 C10 16.79(9)
C4 C8 C9 C10 119.75(8)
C7 C8 C9 C3 -89.37(8)
C4 C8 C9 C3 13.60(7)
C3 C9 C10 C1 48.20(9)
C8 C9 C10 C1 -43.61(9)
C7 C1 C10 C9 55.96(8)
C2 C1 C10 C9 -49.20(9)
C3 C2 C11 O1 47.88(10)
C1 C2 C11 O1 165.75(7)
C5 C2 C11 O1 -61.75(10)
C3 C2 C11 C19 168.62(8)
C1 C2 C11 C19 -73.51(10)
C5 C2 C11 C19 58.99(11)
C3 C2 C11 C13 -67.41(10)
C1 C2 C11 C13 50.46(10)
C5 C2 C11 C13 -177.04(8)
C6 C5 C12 O2 -178.79(8)
C4 C5 C12 O2 -54.73(10)
C2 C5 C12 O2 45.62(11)
C6 C5 C12 C25 58.40(11)
C4 C5 C12 C25 -177.54(7)
C2 C5 C12 C25 -77.19(10)
C6 C5 C12 C31 -64.12(11)
C4 C5 C12 C31 59.94(10)
C2 C5 C12 C31 160.29(8)
O1 C11 C13 C14 152.47(9)
C19 C11 C13 C14 34.81(12)
C2 C11 C13 C14 -92.68(10)
O1 C11 C13 C18 -30.93(12)
C19 C11 C13 C18 -148.59(9)
C2 C11 C13 C18 83.91(10)
C18 C13 C14 C15 -4.14(15)
C11 C13 C14 C15 172.51(9)
C13 C14 C15 C16 1.00(17)
C14 C15 C16 C17 2.58(17)
C15 C16 C17 C18 -2.93(17)
C16 C17 C18 C13 -0.29(16)
C14 C13 C18 C17 3.79(15)
C11 C13 C18 C17 -172.90(9)
O1 C11 C19 C20 134.91(10)
C13 C11 C19 C20 -108.33(10)
C2 C11 C19 C20 15.32(13)
O1 C11 C19 C24 -46.07(12)
C13 C11 C19 C24 70.69(11)
C2 C11 C19 C24 -165.66(8)
C24 C19 C20 C21 1.79(15)
C11 C19 C20 C21 -179.19(9)
C19 C20 C21 C22 -0.03(16)
C20 C21 C22 C23 -1.30(16)
C21 C22 C23 C24 0.84(16)
C22 C23 C24 C19 0.96(16)
C20 C19 C24 C23 -2.25(15)
C11 C19 C24 C23 178.68(9)
O2 C12 C25 C30 -4.74(13)
C5 C12 C25 C30 115.12(10)
C31 C12 C25 C30 -117.93(9)
O2 C12 C25 C26 168.47(9)
C5 C12 C25 C26 -71.66(11)
C31 C12 C25 C26 55.28(11)
C30 C25 C26 C27 -0.41(14)
C12 C25 C26 C27 -173.84(9)
C25 C26 C27 C28 2.11(15)
C26 C27 C28 C29 -1.65(16)
C27 C28 C29 C30 -0.47(16)
C28 C29 C30 C25 2.19(15)
C26 C25 C30 C29 -1.72(14)
C12 C25 C30 C29 171.62(9)
O2 C12 C31 C36 112.53(10)
C25 C12 C31 C36 -129.98(10)
C5 C12 C31 C36 -2.66(13)
O2 C12 C31 C32 -66.90(10)
C25 C12 C31 C32 50.60(11)
C5 C12 C31 C32 177.91(8)
C36 C31 C32 C33 0.42(16)
C12 C31 C32 C33 179.90(10)
C31 C32 C33 C34 -0.19(18)
C32 C33 C34 C35 -0.28(18)
C33 C34 C35 C36 0.50(17)
C32 C31 C36 C35 -0.20(15)
C12 C31 C36 C35 -179.62(9)
C34 C35 C36 C31 -0.26(16)
